data_7019527
loop_
_publ_author_name
'Tarushi, Alketa'
'Totta, Xanthippi'
'Raptopoulou, Catherine P.'
'Psycharis, Vassilis'
'Psomas, George'
'Kessissoglou, Dimitris P.'

_publ_section_title
;
 Structural features of mono- and tri-nuclear Zn(ii) complexes with a
 non-steroidal anti-inflammatory drug as ligand.
;
_journal_issue 23
_journal_name_full 'Dalton transactions (Cambridge, England : 2003)'
_journal_page_first 7082
_journal_page_last 7091
_journal_paper_doi 10.1039/c2dt30547j
_journal_volume 41
_journal_year 2012
_chemical_formula_sum 'C26 H19 Cl2 N3 O2 Zn'
_chemical_formula_weight 541.71
_chemical_name_systematic
;
?
;
_space_group_IT_number 14
_symmetry_cell_setting monoclinic
_symmetry_space_group_name_Hall '-P 2yn'
_symmetry_space_group_name_H-M 'P 1 21/n 1'
_atom_sites_solution_hydrogens geom
_atom_sites_solution_primary direct
_atom_sites_solution_secondary difmap
_audit_creation_method SHELXL-97
_cell_angle_alpha 90.00
_cell_angle_beta 95.5960(10)
_cell_angle_gamma 90.00
_cell_formula_units_Z 8
_cell_length_a 9.23360(10)
_cell_length_b 16.8821(3)
_cell_length_c 30.6278(5)
_cell_measurement_reflns_used 33180
_cell_measurement_temperature 160(2)
_cell_measurement_theta_max 71.90
_cell_measurement_theta_min 6.70
_cell_volume 4751.59(13)
_computing_cell_refinement 'CrystalClear, Rigaku MSC, 2005'
_computing_data_collection 'CrystalClear, Rigaku MSC, 2005'
_computing_data_reduction 'CrystalClear, Rigaku MSC, 2005'
_computing_structure_refinement 'SHELXL-97 (Sheldrick, 1997)'
_computing_structure_solution 'SHELXS-97 (Sheldrick, 1997)'
_diffrn_ambient_temperature 160(2)
_diffrn_measured_fraction_theta_full 0.991
_diffrn_measured_fraction_theta_max 0.991
_diffrn_measurement_device_type 'Rigaku R-AXIS SPIDER IPDS'
_diffrn_measurement_method '\q scans'
_diffrn_radiation_monochromator graphite
_diffrn_radiation_source 'fine-focus sealed tube'
_diffrn_radiation_type CuK\a
_diffrn_radiation_wavelength 1.54178
_diffrn_reflns_av_R_equivalents 0.0439
_diffrn_reflns_av_sigmaI/netI 0.0342
_diffrn_reflns_limit_h_max 10
_diffrn_reflns_limit_h_min -10
_diffrn_reflns_limit_k_max 19
_diffrn_reflns_limit_k_min -19
_diffrn_reflns_limit_l_max 35
_diffrn_reflns_limit_l_min -28
_diffrn_reflns_number 33486
_diffrn_reflns_theta_full 65.00
_diffrn_reflns_theta_max 65.00
_diffrn_reflns_theta_min 6.71
_exptl_absorpt_coefficient_mu 3.746
_exptl_absorpt_correction_T_max 1.000
_exptl_absorpt_correction_T_min 0.451
_exptl_absorpt_correction_type empirical
_exptl_absorpt_process_details 'CrystalClear, Rigaku MSC, 2005'
_exptl_crystal_colour 'light yellow'
_exptl_crystal_density_diffrn 1.514
_exptl_crystal_density_method 'not measured'
_exptl_crystal_description parallelepiped
_exptl_crystal_F_000 2208
_exptl_crystal_size_max 0.49
_exptl_crystal_size_mid 0.44
_exptl_crystal_size_min 0.12
_refine_diff_density_max 1.232
_refine_diff_density_min -1.319
_refine_diff_density_rms 0.059
_refine_ls_extinction_method none
_refine_ls_goodness_of_fit_ref 1.034
_refine_ls_hydrogen_treatment refall
_refine_ls_matrix_type full
_refine_ls_number_parameters 765
_refine_ls_number_reflns 8014
_refine_ls_number_restraints 0
_refine_ls_restrained_S_all 1.034
_refine_ls_R_factor_all 0.0463
_refine_ls_R_factor_gt 0.0429
_refine_ls_shift/su_max 0.001
_refine_ls_shift/su_mean 0.000
_refine_ls_structure_factor_coef Fsqd
_refine_ls_weighting_details 'calc w=1/[\s^2^(Fo^2^)+(0.0497P)^2^+5.7984P] where P=(Fo^2^+2Fc^2^)/3'
_refine_ls_weighting_scheme calc
_refine_ls_wR_factor_gt 0.1083
_refine_ls_wR_factor_ref 0.1109
_reflns_number_gt 7291
_reflns_number_total 8014
_reflns_threshold_expression >2sigma(I)
_cod_data_source_file c2dt30547j.txt
_cod_data_source_block psxt17
_cod_original_sg_symbol_H-M P2(1)/n
_cod_database_code 7019527

loop_
_symmetry_equiv_pos_as_xyz
'x, y, z'
'-x+1/2, y+1/2, -z+1/2'
'-x, -y, -z'
'x-1/2, -y-1/2, z-1/2'

loop_
_atom_site_label
_atom_site_type_symbol
_atom_site_fract_x
_atom_site_fract_y
_atom_site_fract_z
_atom_site_U_iso_or_equiv
_atom_site_adp_type
_atom_site_occupancy
_atom_site_symmetry_multiplicity
_atom_site_calc_flag
Zn1 Zn 0.29295(4) 0.56956(2) 0.179098(13) 0.03304(12) Uani 1 1 d
Cl1 Cl 0.42742(7) 0.62851(4) 0.23418(3) 0.04145(18) Uani 1 1 d
N1 N 0.0696(2) 0.59288(14) 0.17718(8) 0.0351(5) Uani 1 1 d
N2 N 0.2237(2) 0.46191(13) 0.20058(7) 0.0308(5) Uani 1 1 d
C1 C -0.0062(3) 0.6557(2) 0.16287(13) 0.0503(9) Uani 1 1 d
C2 C -0.1564(4) 0.6614(2) 0.16435(15) 0.0579(10) Uani 1 1 d
C3 C -0.2290(3) 0.6013(2) 0.18197(12) 0.0465(8) Uani 1 1 d
C4 C -0.1532(3) 0.53320(18) 0.19710(9) 0.0351(6) Uani 1 1 d
C5 C -0.2201(3) 0.4663(2) 0.21575(10) 0.0396(7) Uani 1 1 d
C6 C -0.1422(3) 0.4017(2) 0.22836(10) 0.0397(7) Uani 1 1 d
C7 C 0.0101(3) 0.39669(17) 0.22374(9) 0.0335(6) Uani 1 1 d
C8 C 0.0959(4) 0.33027(18) 0.23569(10) 0.0419(7) Uani 1 1 d
C9 C 0.2408(4) 0.33090(19) 0.22983(11) 0.0439(7) Uani 1 1 d
C10 C 0.3017(3) 0.39775(18) 0.21209(10) 0.0385(7) Uani 1 1 d
C11 C 0.0791(3) 0.46182(16) 0.20632(8) 0.0285(6) Uani 1 1 d
C12 C -0.0030(3) 0.53117(16) 0.19320(9) 0.0300(6) Uani 1 1 d
O21 O 0.4608(2) 0.51212(13) 0.13596(7) 0.0449(5) Uani 1 1 d
O22 O 0.3304(2) 0.61841(13) 0.12167(7) 0.0465(5) Uani 1 1 d
Cl2 Cl 1.01366(14) 0.25073(7) 0.13375(4) 0.0857(4) Uani 1 1 d
N21 N 0.6805(3) 0.48454(17) 0.08713(10) 0.0459(7) Uani 1 1 d
C21 C 0.4278(3) 0.57053(19) 0.11166(10) 0.0400(7) Uani 1 1 d
C22 C 0.4983(3) 0.58605(19) 0.07090(10) 0.0399(7) Uani 1 1 d
C23 C 0.4390(4) 0.6446(2) 0.04257(12) 0.0513(8) Uani 1 1 d
C24 C 0.4956(5) 0.6613(3) 0.00360(13) 0.0627(10) Uani 1 1 d
C25 C 0.6134(4) 0.6175(3) -0.00782(13) 0.0622(10) Uani 1 1 d
C26 C 0.6744(4) 0.5596(2) 0.01917(12) 0.0514(9) Uani 1 1 d
C27 C 0.6211(3) 0.54327(19) 0.05967(10) 0.0420(7) Uani 1 1 d
C28 C 0.8217(3) 0.4532(2) 0.09058(10) 0.0446(8) Uani 1 1 d
C29 C 0.9411(4) 0.4966(3) 0.07924(12) 0.0538(9) Uani 1 1 d
C30 C 1.0789(4) 0.4625(4) 0.08477(13) 0.0672(13) Uani 1 1 d
C31 C 1.1005(4) 0.3881(3) 0.10148(13) 0.0684(12) Uani 1 1 d
C32 C 0.9821(4) 0.3463(2) 0.11310(11) 0.0583(10) Uani 1 1 d
C33 C 0.8411(4) 0.3764(2) 0.10798(11) 0.0490(8) Uani 1 1 d
C34 C 0.7132(5) 0.3298(2) 0.11977(14) 0.0552(9) Uani 1 1 d
Zn2 Zn 0.78497(4) 0.90034(2) 0.154064(13) 0.03583(12) Uani 1 1 d
Cl3 Cl 0.92613(7) 0.85077(5) 0.21119(2) 0.0459(2) Uani 1 1 d
N41 N 0.7148(2) 1.01220(15) 0.17165(8) 0.0361(5) Uani 1 1 d
N42 N 0.5629(2) 0.87876(15) 0.15372(8) 0.0350(5) Uani 1 1 d
C41 C 0.7925(3) 1.0768(2) 0.18227(11) 0.0439(7) Uani 1 1 d
C42 C 0.7315(4) 1.1455(2) 0.19794(12) 0.0520(8) Uani 1 1 d
C43 C 0.5861(4) 1.1476(2) 0.20198(12) 0.0508(8) Uani 1 1 d
C44 C 0.4993(3) 1.08108(19) 0.19079(10) 0.0401(7) Uani 1 1 d
C45 C 0.3453(4) 1.0767(2) 0.19418(12) 0.0491(9) Uani 1 1 d
C46 C 0.2688(3) 1.0109(2) 0.18351(11) 0.0467(8) Uani 1 1 d
C47 C 0.3372(3) 0.94160(19) 0.16831(9) 0.0371(7) Uani 1 1 d
C48 C 0.2636(3) 0.8707(2) 0.15676(11) 0.0448(8) Uani 1 1 d
C49 C 0.3393(3) 0.8067(2) 0.14361(12) 0.0462(8) Uani 1 1 d
C50 C 0.4902(3) 0.8132(2) 0.14265(11) 0.0427(7) Uani 1 1 d
C51 C 0.4886(3) 0.94304(18) 0.16559(9) 0.0328(6) Uani 1 1 d
C52 C 0.5696(3) 1.01372(18) 0.17608(9) 0.0340(6) Uani 1 1 d
O61 O 0.8082(2) 0.81682(13) 0.10463(7) 0.0440(5) Uani 1 1 d
O62 O 0.9317(2) 0.92696(12) 0.10426(7) 0.0408(5) Uani 1 1 d
N61 N 1.1538(3) 0.93344(15) 0.05317(9) 0.0386(6) Uani 1 1 d
Cl4 Cl 1.4861(2) 1.17336(9) 0.07949(5) 0.1406(8) Uani 1 1 d
C61 C 0.9045(3) 0.85796(18) 0.08902(9) 0.0365(7) Uani 1 1 d
C62 C 0.9831(3) 0.82468(18) 0.05313(9) 0.0348(6) Uani 1 1 d
C63 C 0.9334(4) 0.7518(2) 0.03545(11) 0.0475(8) Uani 1 1 d
C64 C 0.9998(5) 0.7152(3) 0.00256(13) 0.0611(10) Uani 1 1 d
C65 C 1.1154(4) 0.7525(2) -0.01414(12) 0.0588(10) Uani 1 1 d
C66 C 1.1662(4) 0.8241(2) 0.00188(10) 0.0468(8) Uani 1 1 d
C67 C 1.1039(3) 0.86108(18) 0.03672(9) 0.0353(6) Uani 1 1 d
C68 C 1.2951(3) 0.9641(2) 0.05445(9) 0.0409(7) Uani 1 1 d
C69 C 1.4158(3) 0.9162(3) 0.04953(11) 0.0523(9) Uani 1 1 d
C70 C 1.5539(4) 0.9475(4) 0.05244(13) 0.0741(14) Uani 1 1 d
C71 C 1.5754(5) 1.0248(4) 0.06141(14) 0.0860(18) Uani 1 1 d
C72 C 1.4581(6) 1.0736(3) 0.06698(13) 0.0801(16) Uani 1 1 d
C73 C 1.3113(4) 1.0455(2) 0.06283(11) 0.0546(9) Uani 1 1 d
C74 C 1.1805(7) 1.0962(3) 0.06706(18) 0.0763(14) Uani 1 1 d
H21N H 0.639(4) 0.474(2) 0.1059(11) 0.042(10) Uiso 1 1 d
H1 H 0.045(4) 0.698(2) 0.1535(12) 0.053(10) Uiso 1 1 d
H2 H -0.202(4) 0.706(2) 0.1529(13) 0.068(12) Uiso 1 1 d
H3 H -0.325(4) 0.602(2) 0.1842(11) 0.051(10) Uiso 1 1 d
H5 H -0.322(4) 0.470(2) 0.2188(11) 0.055(10) Uiso 1 1 d
H6 H -0.183(4) 0.358(2) 0.2400(11) 0.044(9) Uiso 1 1 d
H8 H 0.047(4) 0.286(2) 0.2470(11) 0.046(9) Uiso 1 1 d
H9 H 0.300(4) 0.292(2) 0.2388(13) 0.061(11) Uiso 1 1 d
H10 H 0.402(3) 0.3993(17) 0.2081(10) 0.033(8) Uiso 1 1 d
H23 H 0.360(4) 0.674(2) 0.0503(11) 0.050(10) Uiso 1 1 d
H24 H 0.453(4) 0.697(2) -0.0134(13) 0.059(11) Uiso 1 1 d
H25 H 0.654(4) 0.625(2) -0.0351(13) 0.064(11) Uiso 1 1 d
H26 H 0.749(4) 0.527(2) 0.0104(11) 0.048(9) Uiso 1 1 d
H29 H 0.931(3) 0.546(2) 0.0680(10) 0.036(9) Uiso 1 1 d
H30 H 1.142(5) 0.495(2) 0.0771(13) 0.063(12) Uiso 1 1 d
H31 H 1.199(5) 0.362(3) 0.1058(16) 0.098(16) Uiso 1 1 d
H34A H 0.735(5) 0.271(3) 0.1220(16) 0.103(17) Uiso 1 1 d
H34B H 0.675(5) 0.348(3) 0.1428(15) 0.074(14) Uiso 1 1 d
H34C H 0.634(4) 0.335(2) 0.0976(14) 0.065(12) Uiso 1 1 d
H61N H 1.100(3) 0.9543(18) 0.0700(10) 0.033(8) Uiso 1 1 d
H41 H 0.892(4) 1.0731(19) 0.1794(11) 0.044(9) Uiso 1 1 d
H42 H 0.795(4) 1.188(2) 0.2060(12) 0.055(10) Uiso 1 1 d
H43 H 0.543(4) 1.191(2) 0.2134(13) 0.067(12) Uiso 1 1 d
H45 H 0.304(4) 1.119(2) 0.2043(11) 0.047(9) Uiso 1 1 d
H46 H 0.162(4) 1.008(2) 0.1866(12) 0.058(10) Uiso 1 1 d
H48 H 0.160(4) 0.868(2) 0.1587(12) 0.056(10) Uiso 1 1 d
H49 H 0.293(4) 0.760(2) 0.1354(12) 0.056(11) Uiso 1 1 d
H50 H 0.538(4) 0.770(2) 0.1343(11) 0.043(9) Uiso 1 1 d
H63 H 0.851(4) 0.727(2) 0.0484(12) 0.056(10) Uiso 1 1 d
H64 H 0.967(4) 0.668(3) -0.0083(14) 0.075(13) Uiso 1 1 d
H65 H 1.159(4) 0.733(2) -0.0374(14) 0.072(12) Uiso 1 1 d
H66 H 1.240(4) 0.8493(19) -0.0096(11) 0.042(9) Uiso 1 1 d
H69 H 1.407(5) 0.855(3) 0.0476(16) 0.093(16) Uiso 1 1 d
H70 H 1.657(7) 0.912(4) 0.047(2) 0.16(3) Uiso 1 1 d
H71 H 1.678(6) 1.050(3) 0.0653(17) 0.111(17) Uiso 1 1 d
H74A H 1.201(6) 1.150(4) 0.0691(18) 0.111(18) Uiso 1 1 d
H74B H 1.140(5) 1.085(3) 0.0951(18) 0.095(16) Uiso 1 1 d
H74C H 1.107(5) 1.082(3) 0.0451(17) 0.086(16) Uiso 1 1 d

loop_
_atom_site_aniso_label
_atom_site_aniso_U_11
_atom_site_aniso_U_22
_atom_site_aniso_U_33
_atom_site_aniso_U_23
_atom_site_aniso_U_13
_atom_site_aniso_U_12
Zn1 0.02415(19) 0.0319(2) 0.0442(2) 0.00289(16) 0.00899(16) -0.00432(14)
Cl1 0.0318(3) 0.0402(4) 0.0532(4) -0.0079(3) 0.0084(3) -0.0088(3)
N1 0.0257(11) 0.0307(12) 0.0495(14) 0.0027(11) 0.0071(10) -0.0031(9)
N2 0.0274(11) 0.0314(12) 0.0341(12) -0.0008(10) 0.0052(9) -0.0035(9)
C1 0.0351(16) 0.0353(17) 0.080(3) 0.0126(17) 0.0048(16) -0.0036(14)
C2 0.0338(17) 0.0388(19) 0.099(3) 0.0061(19) -0.0023(18) 0.0056(14)
C3 0.0225(15) 0.049(2) 0.069(2) -0.0097(16) 0.0055(14) 0.0017(13)
C4 0.0262(14) 0.0414(16) 0.0383(15) -0.0087(13) 0.0062(11) -0.0058(12)
C5 0.0284(15) 0.0536(19) 0.0381(16) -0.0087(14) 0.0106(12) -0.0131(13)
C6 0.0395(17) 0.0452(18) 0.0358(16) -0.0022(14) 0.0110(13) -0.0188(14)
C7 0.0372(15) 0.0360(16) 0.0275(14) -0.0032(12) 0.0047(12) -0.0109(12)
C8 0.0519(19) 0.0323(16) 0.0408(17) 0.0021(13) 0.0007(14) -0.0120(14)
C9 0.0471(18) 0.0301(16) 0.0528(19) -0.0014(14) -0.0043(15) 0.0021(14)
C10 0.0325(16) 0.0363(16) 0.0461(18) -0.0037(13) 0.0014(13) 0.0033(12)
C11 0.0265(13) 0.0318(14) 0.0276(13) -0.0046(11) 0.0057(10) -0.0058(11)
C12 0.0250(13) 0.0323(14) 0.0333(14) -0.0054(11) 0.0063(11) -0.0057(11)
O21 0.0419(12) 0.0462(13) 0.0492(13) 0.0043(11) 0.0171(10) -0.0090(10)
O22 0.0391(12) 0.0534(13) 0.0493(13) 0.0038(11) 0.0157(10) -0.0010(10)
Cl2 0.1038(9) 0.0843(8) 0.0649(6) -0.0230(6) -0.0129(6) 0.0395(6)
N21 0.0406(15) 0.0488(17) 0.0510(17) -0.0033(14) 0.0182(13) -0.0058(12)
C21 0.0303(15) 0.0473(19) 0.0435(17) -0.0073(15) 0.0085(13) -0.0142(13)
C22 0.0356(15) 0.0428(17) 0.0429(17) -0.0045(14) 0.0118(13) -0.0123(13)
C23 0.050(2) 0.057(2) 0.049(2) 0.0031(17) 0.0135(16) -0.0018(17)
C24 0.068(2) 0.072(3) 0.049(2) 0.014(2) 0.0136(19) 0.001(2)
C25 0.066(2) 0.081(3) 0.043(2) 0.002(2) 0.0221(18) -0.014(2)
C26 0.0475(19) 0.063(2) 0.047(2) -0.0092(17) 0.0182(16) -0.0093(17)
C27 0.0400(16) 0.0445(18) 0.0428(17) -0.0062(14) 0.0101(14) -0.0138(14)
C28 0.0386(17) 0.053(2) 0.0433(17) -0.0192(15) 0.0094(14) -0.0058(14)
C29 0.046(2) 0.065(3) 0.052(2) -0.0185(19) 0.0120(16) -0.0146(17)
C30 0.041(2) 0.112(4) 0.050(2) -0.033(2) 0.0145(17) -0.023(2)
C31 0.048(2) 0.108(4) 0.048(2) -0.032(2) 0.0019(17) 0.013(2)
C32 0.059(2) 0.072(3) 0.0424(19) -0.0263(18) -0.0030(16) 0.0126(19)
C33 0.0519(19) 0.054(2) 0.0400(17) -0.0211(16) 0.0006(15) 0.0003(16)
C34 0.063(2) 0.049(2) 0.053(2) -0.0099(18) 0.000(2) -0.0075(18)
Zn2 0.02242(19) 0.0424(2) 0.0433(2) -0.00732(17) 0.00629(16) 0.00457(15)
Cl3 0.0278(3) 0.0667(5) 0.0434(4) -0.0069(4) 0.0040(3) 0.0132(3)
N41 0.0284(12) 0.0436(14) 0.0368(13) 0.0009(11) 0.0059(10) 0.0039(10)
N42 0.0245(11) 0.0412(14) 0.0398(13) 0.0009(11) 0.0048(10) 0.0059(10)
C41 0.0345(17) 0.0452(19) 0.0518(19) -0.0007(15) 0.0036(14) -0.0023(14)
C42 0.054(2) 0.0423(19) 0.058(2) -0.0034(16) -0.0015(17) 0.0008(16)
C43 0.058(2) 0.0434(19) 0.052(2) -0.0029(16) 0.0058(16) 0.0169(16)
C44 0.0413(17) 0.0444(18) 0.0354(16) 0.0065(13) 0.0080(13) 0.0129(14)
C45 0.0437(19) 0.057(2) 0.0491(19) 0.0044(16) 0.0161(15) 0.0247(17)
C46 0.0310(16) 0.065(2) 0.0461(18) 0.0108(16) 0.0129(13) 0.0165(15)
C47 0.0265(14) 0.0519(18) 0.0337(15) 0.0120(13) 0.0074(12) 0.0076(12)
C48 0.0251(15) 0.061(2) 0.0490(19) 0.0175(16) 0.0056(13) 0.0018(14)
C49 0.0326(16) 0.050(2) 0.056(2) 0.0104(16) 0.0016(14) -0.0061(14)
C50 0.0313(15) 0.0432(18) 0.0537(19) -0.0002(15) 0.0039(14) 0.0037(14)
C51 0.0254(13) 0.0439(16) 0.0298(14) 0.0084(12) 0.0059(11) 0.0076(12)
C52 0.0312(14) 0.0434(17) 0.0281(14) 0.0045(12) 0.0065(11) 0.0097(12)
O61 0.0358(11) 0.0540(13) 0.0440(12) -0.0046(10) 0.0134(9) -0.0048(10)
O62 0.0402(11) 0.0397(12) 0.0445(12) -0.0055(9) 0.0132(9) 0.0064(9)
N61 0.0339(13) 0.0398(14) 0.0434(15) -0.0030(12) 0.0107(12) 0.0011(11)
Cl4 0.2254(19) 0.1046(11) 0.0830(8) 0.0290(8) -0.0296(10) -0.1151(12)
C61 0.0288(14) 0.0451(18) 0.0354(15) 0.0015(13) 0.0018(12) 0.0079(12)
C62 0.0317(14) 0.0418(17) 0.0310(14) -0.0030(12) 0.0028(12) 0.0019(12)
C63 0.0464(18) 0.054(2) 0.0429(18) -0.0106(15) 0.0057(15) -0.0080(15)
C64 0.070(2) 0.060(2) 0.054(2) -0.0258(19) 0.0102(18) -0.011(2)
C65 0.063(2) 0.071(3) 0.044(2) -0.0238(18) 0.0137(17) 0.0032(19)
C66 0.0392(17) 0.066(2) 0.0365(17) -0.0051(16) 0.0117(14) -0.0003(16)
C67 0.0310(14) 0.0422(16) 0.0326(15) -0.0022(13) 0.0021(11) 0.0048(12)
C68 0.0406(16) 0.0515(19) 0.0306(15) 0.0088(13) 0.0027(12) -0.0089(14)
C69 0.0324(17) 0.085(3) 0.0391(18) 0.0141(18) 0.0023(14) 0.0004(17)
C70 0.041(2) 0.132(4) 0.048(2) 0.034(3) -0.0030(17) -0.018(2)
C71 0.057(3) 0.150(5) 0.048(2) 0.042(3) -0.011(2) -0.040(3)
C72 0.119(4) 0.079(3) 0.039(2) 0.024(2) -0.010(2) -0.058(3)
C73 0.073(2) 0.053(2) 0.0363(17) 0.0113(15) -0.0021(16) -0.0205(18)
C74 0.123(4) 0.038(2) 0.067(3) 0.000(2) 0.008(3) -0.003(2)

loop_
_atom_type_symbol
_atom_type_description
_atom_type_scat_dispersion_real
_atom_type_scat_dispersion_imag
_atom_type_scat_source
C C 0.0181 0.0091 'International Tables Vol C Tables 4.2.6.8 and 6.1.1.4'
H H 0.0000 0.0000 'International Tables Vol C Tables 4.2.6.8 and 6.1.1.4'
N N 0.0311 0.0180 'International Tables Vol C Tables 4.2.6.8 and 6.1.1.4'
O O 0.0492 0.0322 'International Tables Vol C Tables 4.2.6.8 and 6.1.1.4'
Zn Zn -1.5491 0.6778 'International Tables Vol C Tables 4.2.6.8 and 6.1.1.4'
Cl Cl 0.3639 0.7018 'International Tables Vol C Tables 4.2.6.8 and 6.1.1.4'

loop_
_geom_angle_atom_site_label_1
_geom_angle_atom_site_label_2
_geom_angle_atom_site_label_3
_geom_angle
O22 Zn1 N2 136.95(9)
O22 Zn1 N1 98.74(9)
N2 Zn1 N1 80.74(9)
O22 Zn1 Cl1 110.45(7)
N2 Zn1 Cl1 108.67(7)
N1 Zn1 Cl1 114.30(7)
O22 Zn1 O21 59.65(8)
N2 Zn1 O21 93.33(8)
N1 Zn1 O21 139.97(9)
Cl1 Zn1 O21 105.15(6)
O22 Zn1 C21 29.99(10)
N2 Zn1 C21 117.59(10)
N1 Zn1 C21 122.75(10)
Cl1 Zn1 C21 109.57(7)
O21 Zn1 C21 29.69(9)
C1 N1 C12 118.2(2)
C1 N1 Zn1 130.4(2)
C12 N1 Zn1 111.44(18)
C10 N2 C11 118.5(2)
C10 N2 Zn1 128.91(19)
C11 N2 Zn1 112.41(18)
N1 C1 C2 122.7(3)
N1 C1 H1 117(2)
C2 C1 H1 120(2)
C3 C2 C1 119.5(3)
C3 C2 H2 123(3)
C1 C2 H2 118(3)
C2 C3 C4 119.7(3)
C2 C3 H3 124(2)
C4 C3 H3 117(2)
C3 C4 C12 117.2(3)
C3 C4 C5 123.9(3)
C12 C4 C5 118.9(3)
C6 C5 C4 121.0(3)
C6 C5 H5 122(2)
C4 C5 H5 117(2)
C5 C6 C7 121.7(3)
C5 C6 H6 123(2)
C7 C6 H6 115(2)
C8 C7 C11 117.5(3)
C8 C7 C6 124.0(3)
C11 C7 C6 118.6(3)
C9 C8 C7 119.7(3)
C9 C8 H8 124(2)
C7 C8 H8 117(2)
C8 C9 C10 119.6(3)
C8 C9 H9 122(3)
C10 C9 H9 118(3)
N2 C10 C9 122.3(3)
N2 C10 H10 117.0(18)
C9 C10 H10 120.7(18)
N2 C11 C7 122.5(3)
N2 C11 C12 117.5(2)
C7 C11 C12 120.1(2)
N1 C12 C4 122.6(3)
N1 C12 C11 117.6(2)
C4 C12 C11 119.8(2)
C21 O21 Zn1 82.72(17)
C21 O22 Zn1 97.9(2)
C27 N21 C28 129.0(3)
C27 N21 H21N 116(3)
C28 N21 H21N 114(3)
O21 C21 O22 119.6(3)
O21 C21 C22 122.4(3)
O22 C21 C22 118.0(3)
O21 C21 Zn1 67.59(16)
O22 C21 Zn1 52.12(15)
C22 C21 Zn1 169.7(2)
C23 C22 C27 119.1(3)
C23 C22 C21 118.1(3)
C27 C22 C21 122.8(3)
C24 C23 C22 121.7(4)
C24 C23 H23 119(2)
C22 C23 H23 119(2)
C23 C24 C25 118.8(4)
C23 C24 H24 118(3)
C25 C24 H24 123(3)
C26 C25 C24 121.0(3)
C26 C25 H25 116(2)
C24 C25 H25 122(2)
C25 C26 C27 121.0(3)
C25 C26 H26 121(2)
C27 C26 H26 118(2)
N21 C27 C26 121.8(3)
N21 C27 C22 120.0(3)
C26 C27 C22 118.2(3)
C29 C28 N21 122.4(3)
C29 C28 C33 120.2(3)
N21 C28 C33 117.4(3)
C30 C29 C28 119.2(4)
C30 C29 H29 119(2)
C28 C29 H29 122(2)
C31 C30 C29 121.7(4)
C31 C30 H30 128(3)
C29 C30 H30 111(3)
C30 C31 C32 118.5(4)
C30 C31 H31 123(3)
C32 C31 H31 118(3)
C31 C32 C33 122.8(4)
C31 C32 Cl2 117.3(3)
C33 C32 Cl2 119.9(3)
C32 C33 C28 117.5(3)
C32 C33 C34 122.3(4)
C28 C33 C34 120.2(3)
C33 C34 H34A 112(3)
C33 C34 H34B 113(3)
H34A C34 H34B 113(4)
C33 C34 H34C 110(2)
H34A C34 H34C 106(4)
H34B C34 H34C 102(4)
N42 Zn2 N41 80.16(9)
N42 Zn2 O61 92.79(9)
N41 Zn2 O61 148.51(9)
N42 Zn2 O62 135.28(9)
N41 Zn2 O62 102.92(8)
O61 Zn2 O62 61.28(8)
N42 Zn2 Cl3 115.88(7)
N41 Zn2 Cl3 107.97(7)
O61 Zn2 Cl3 102.73(7)
O62 Zn2 Cl3 105.61(6)
N42 Zn2 C61 117.50(10)
N41 Zn2 C61 130.09(10)
O61 Zn2 C61 30.55(9)
O62 Zn2 C61 30.85(9)
Cl3 Zn2 C61 104.45(7)
C41 N41 C52 118.3(3)
C41 N41 Zn2 129.3(2)
C52 N41 Zn2 112.14(19)
C50 N42 C51 118.9(2)
C50 N42 Zn2 128.6(2)
C51 N42 Zn2 112.54(19)
N41 C41 C42 122.7(3)
N41 C41 H41 116(2)
C42 C41 H41 121(2)
C43 C42 C41 119.2(3)
C43 C42 H42 123(2)
C41 C42 H42 118(2)
C42 C43 C44 120.1(3)
C42 C43 H43 122(3)
C44 C43 H43 118(3)
C43 C44 C52 117.1(3)
C43 C44 C45 124.7(3)
C52 C44 C45 118.2(3)
C46 C45 C44 121.8(3)
C46 C45 H45 122(2)
C44 C45 H45 117(2)
C45 C46 C47 121.2(3)
C45 C46 H46 122(2)
C47 C46 H46 117(2)
C48 C47 C51 117.3(3)
C48 C47 C46 124.1(3)
C51 C47 C46 118.5(3)
C49 C48 C47 119.9(3)
C49 C48 H48 121(2)
C47 C48 H48 119(2)
C48 C49 C50 118.8(3)
C48 C49 H49 121(2)
C50 C49 H49 120(2)
N42 C50 C49 122.8(3)
N42 C50 H50 120(2)
C49 C50 H50 118(2)
N42 C51 C47 122.3(3)
N42 C51 C52 117.6(2)
C47 C51 C52 120.1(3)
N41 C52 C44 122.5(3)
N41 C52 C51 117.5(2)
C44 C52 C51 120.0(3)
C61 O61 Zn2 91.66(18)
C61 O62 Zn2 87.35(17)
C67 N61 C68 127.8(3)
C67 N61 H61N 114(2)
C68 N61 H61N 116(2)
O61 C61 O62 119.2(3)
O61 C61 C62 119.1(3)
O62 C61 C62 121.7(3)
O61 C61 Zn2 57.79(15)
O62 C61 Zn2 61.79(15)
C62 C61 Zn2 173.4(2)
C63 C62 C67 119.0(3)
C63 C62 C61 116.9(3)
C67 C62 C61 124.1(3)
C64 C63 C62 121.6(3)
C64 C63 H63 122(2)
C62 C63 H63 117(2)
C63 C64 C65 118.9(4)
C63 C64 H64 121(3)
C65 C64 H64 120(3)
C66 C65 C64 121.3(3)
C66 C65 H65 116(3)
C64 C65 H65 122(3)
C65 C66 C67 120.8(3)
C65 C66 H66 121(2)
C67 C66 H66 118(2)
N61 C67 C66 121.5(3)
N61 C67 C62 120.2(3)
C66 C67 C62 118.3(3)
C69 C68 N61 122.2(3)
C69 C68 C73 121.0(3)
N61 C68 C73 116.7(3)
C70 C69 C68 120.9(4)
C70 C69 H69 117(3)
C68 C69 H69 122(3)
C71 C70 C69 120.3(5)
C71 C70 H70 116(3)
C69 C70 H70 124(3)
C70 C71 C72 120.1(4)
C70 C71 H71 123(3)
C72 C71 H71 117(3)
C71 C72 C73 122.5(4)
C71 C72 Cl4 120.1(4)
C73 C72 Cl4 117.4(5)
C68 C73 C72 115.1(4)
C68 C73 C74 120.3(4)
C72 C73 C74 124.6(4)
C73 C74 H74A 114(3)
C73 C74 H74B 110(3)
H74A C74 H74B 103(4)
C73 C74 H74C 109(3)
H74A C74 H74C 115(4)
H74B C74 H74C 106(4)

loop_
_geom_bond_atom_site_label_1
_geom_bond_atom_site_label_2
_geom_bond_distance
Zn1 O22 2.003(2)
Zn1 N2 2.056(2)
Zn1 N1 2.095(2)
Zn1 Cl1 2.2292(8)
Zn1 O21 2.343(2)
Zn1 C21 2.514(3)
N1 C1 1.321(4)
N1 C12 1.356(3)
N2 C10 1.329(4)
N2 C11 1.364(3)
C1 C2 1.396(5)
C1 H1 0.92(4)
C2 C3 1.356(5)
C2 H2 0.91(4)
C3 C4 1.402(4)
C3 H3 0.90(4)
C4 C12 1.404(4)
C4 C5 1.432(4)
C5 C6 1.342(5)
C5 H5 0.96(4)
C6 C7 1.430(4)
C6 H6 0.92(3)
C7 C8 1.401(4)
C7 C11 1.402(4)
C8 C9 1.367(5)
C8 H8 0.96(3)
C9 C10 1.394(4)
C9 H9 0.88(4)
C10 H10 0.95(3)
C11 C12 1.431(4)
O21 C21 1.255(4)
O22 C21 1.268(4)
Cl2 C32 1.747(4)
N21 C27 1.379(4)
N21 C28 1.401(4)
N21 H21N 0.74(3)
C21 C22 1.486(4)
C22 C23 1.392(5)
C22 C27 1.415(4)
C23 C24 1.378(5)
C23 H23 0.93(4)
C24 C25 1.388(6)
C24 H24 0.87(4)
C25 C26 1.366(6)
C25 H25 0.95(4)
C26 C27 1.406(4)
C26 H26 0.94(3)
C28 C29 1.396(5)
C28 C33 1.407(5)
C29 C30 1.391(6)
C29 H29 0.91(3)
C30 C31 1.364(7)
C30 H30 0.85(4)
C31 C32 1.376(6)
C31 H31 1.00(5)
C32 C33 1.392(5)
C33 C34 1.493(5)
C34 H34A 1.02(5)
C34 H34B 0.88(5)
C34 H34C 0.95(4)
Zn2 N42 2.082(2)
Zn2 N41 2.084(2)
Zn2 O61 2.095(2)
Zn2 O62 2.184(2)
Zn2 Cl3 2.2395(8)
Zn2 C61 2.475(3)
N41 C41 1.328(4)
N41 C52 1.361(3)
N42 C50 1.321(4)
N42 C51 1.352(4)
C41 C42 1.395(5)
C41 H41 0.93(3)
C42 C43 1.361(5)
C42 H42 0.95(4)
C43 C44 1.403(5)
C43 H43 0.93(4)
C44 C52 1.405(4)
C44 C45 1.437(4)
C45 C46 1.339(5)
C45 H45 0.88(4)
C46 C47 1.430(4)
C46 H46 1.00(4)
C47 C48 1.405(5)
C47 C51 1.409(4)
C48 C49 1.368(5)
C48 H48 0.97(4)
C49 C50 1.400(4)
C49 H49 0.92(4)
C50 H50 0.90(3)
C51 C52 1.428(4)
O61 C61 1.259(4)
O62 C61 1.271(4)
N61 C67 1.383(4)
N61 C68 1.401(4)
N61 H61N 0.83(3)
Cl4 C72 1.740(5)
C61 C62 1.486(4)
C62 C63 1.404(4)
C62 C67 1.408(4)
C63 C64 1.376(5)
C63 H63 0.98(4)
C64 C65 1.379(6)
C64 H64 0.90(4)
C65 C66 1.370(5)
C65 H65 0.91(4)
C66 C67 1.407(4)
C66 H66 0.90(3)
C68 C69 1.398(5)
C68 C73 1.403(5)
C69 C70 1.376(5)
C69 H69 1.03(5)
C70 C71 1.344(8)
C70 H70 1.15(7)
C71 C72 1.385(8)
C71 H71 1.04(5)
C72 C73 1.430(6)
C73 C74 1.496(7)
C74 H74A 0.92(6)
C74 H74B 0.99(5)
C74 H74C 0.94(5)
